data_7102092
loop_
_publ_author_name
'Ni, Wen-Xiu'
'Li, Mian'
'Zhou, Xiao-Ping'
'Li, Zhen'
'Huang, Xiao-Chun'
'Li, Dan'

_publ_section_title
;
 pH-Induced formation of metalloligand: increasing structure
 dimensionality by tuning number of ligand functional sites.
;
_journal_issue 33
_journal_name_full 'Chemical communications (Cambridge, England)'
_journal_page_first 3479
_journal_page_last 3481
_journal_paper_doi 10.1039/b705603f
_journal_year 2007
_chemical_formula_sum 'C12 H10 N4 O'
_chemical_formula_weight 226.24
_chemical_name_systematic
;
?
;
_space_group_IT_number 14
_symmetry_cell_setting monoclinic
_symmetry_space_group_name_Hall '-P 2yn'
_symmetry_space_group_name_H-M 'P 1 21/n 1'
_atom_sites_solution_hydrogens geom
_atom_sites_solution_primary direct
_atom_sites_solution_secondary difmap
_audit_creation_method SHELXL-97
_cell_angle_alpha 90.00
_cell_angle_beta 109.166(3)
_cell_angle_gamma 90.00
_cell_formula_units_Z 4
_cell_length_a 7.7099(11)
_cell_length_b 14.665(2)
_cell_length_c 10.2423(15)
_cell_measurement_temperature 293(2)
_cell_measurement_theta_max 28.34
_cell_measurement_theta_min 2.52
_cell_volume 1093.8(3)
_computing_cell_refinement 'Bruker SMART'
_computing_data_collection 'Bruker SMART'
_computing_data_reduction 'Bruker SAINT'
_computing_molecular_graphics 'Bruker SHELXTL'
_computing_publication_material 'Bruker SHELXTL'
_computing_structure_refinement 'SHELXL-97 (Sheldrick, 1997)'
_computing_structure_solution 'SHELXS-97 (Sheldrick, 1990)'
_diffrn_ambient_temperature 293(2)
_diffrn_measured_fraction_theta_full 0.980
_diffrn_measured_fraction_theta_max 0.980
_diffrn_measurement_device_type 'CCD area detector'
_diffrn_measurement_method 'phi and omega scans'
_diffrn_radiation_monochromator graphite
_diffrn_radiation_source 'fine-focus sealed tube'
_diffrn_radiation_type MoK\a
_diffrn_radiation_wavelength 0.71073
_diffrn_reflns_av_R_equivalents 0.0276
_diffrn_reflns_av_sigmaI/netI 0.0355
_diffrn_reflns_limit_h_max 7
_diffrn_reflns_limit_h_min -10
_diffrn_reflns_limit_k_max 19
_diffrn_reflns_limit_k_min -15
_diffrn_reflns_limit_l_max 13
_diffrn_reflns_limit_l_min -13
_diffrn_reflns_number 7486
_diffrn_reflns_theta_full 28.34
_diffrn_reflns_theta_max 28.34
_diffrn_reflns_theta_min 2.52
_exptl_absorpt_coefficient_mu 0.093
_exptl_absorpt_correction_type multi-scan
_exptl_absorpt_process_details 'SADABS (Sheldrick, 1996)'
_exptl_crystal_colour colorless
_exptl_crystal_density_diffrn 1.374
_exptl_crystal_density_meas 0
_exptl_crystal_density_method 'not measured'
_exptl_crystal_description block
_exptl_crystal_F_000 472
_exptl_crystal_size_max 0.31
_exptl_crystal_size_mid 0.27
_exptl_crystal_size_min 0.26
_refine_diff_density_max 0.215
_refine_diff_density_min -0.240
_refine_diff_density_rms 0.050
_refine_ls_extinction_coef 0.019(3)
_refine_ls_extinction_expression Fc^*^=kFc[1+0.001xFc^2^\l^3^/sin(2\q)]^-1/4^
_refine_ls_extinction_method SHELXL
_refine_ls_goodness_of_fit_ref 1.028
_refine_ls_hydrogen_treatment constr
_refine_ls_matrix_type full
_refine_ls_number_parameters 155
_refine_ls_number_reflns 2684
_refine_ls_number_restraints 0
_refine_ls_restrained_S_all 1.028
_refine_ls_R_factor_all 0.0769
_refine_ls_R_factor_gt 0.0512
_refine_ls_shift/su_max 0.000
_refine_ls_shift/su_mean 0.000
_refine_ls_structure_factor_coef Fsqd
_refine_ls_weighting_details 'calc w=1/[\s^2^(Fo^2^)+(0.0748P)^2^+0.0737P] where P=(Fo^2^+2Fc^2^)/3'
_refine_ls_weighting_scheme calc
_refine_ls_wR_factor_gt 0.1282
_refine_ls_wR_factor_ref 0.1419
_reflns_number_gt 1865
_reflns_number_total 2684
_reflns_threshold_expression >2sigma(I)
_cod_data_source_file b705603f.txt
_cod_data_source_block 4-Hpcih
_cod_depositor_comments
;
The following automatic conversions were performed:
'_symmetry_cell_setting' value 'Monoclinic' changed to 'monoclinic'
according to '/home/saulius/struct/CIF-dictionaries/cif_core.dic'
dictionary named 'cif_core.dic' version 2.4.1 from
2010-06-29.

'_exptl_absorpt_correction_type' value 'Multi-scan' changed
to 'multi-scan' according to
'/home/saulius/struct/CIF-dictionaries/cif_core.dic' dictionary named
'cif_core.dic' version 2.4.1 from 2010-06-29.

Automatic conversion script
Id: cif_fix_enum 1527 2010-12-29 10:47:43Z saulius 
;
_cod_original_sg_symbol_H-M P2(1)/n
_cod_database_code 7102092

loop_
_symmetry_equiv_pos_as_xyz
'x, y, z'
'-x+1/2, y+1/2, -z+1/2'
'-x, -y, -z'
'x-1/2, -y-1/2, z-1/2'

loop_
_atom_site_label
_atom_site_type_symbol
_atom_site_fract_x
_atom_site_fract_y
_atom_site_fract_z
_atom_site_U_iso_or_equiv
_atom_site_adp_type
_atom_site_occupancy
_atom_site_symmetry_multiplicity
_atom_site_calc_flag
_atom_site_refinement_flags
C1 C 0.5092(2) 0.87818(11) 1.19291(15) 0.0446(4) Uani 1 1 d .
H1 H 0.5887 0.9265 1.1964 0.053 Uiso 1 1 calc R
C2 C 0.5702(2) 0.80130(11) 1.27210(17) 0.0481(4) Uani 1 1 d .
H2 H 0.6927 0.7992 1.3280 0.058 Uiso 1 1 calc R
C3 C 0.2901(2) 0.73559(11) 1.19301(17) 0.0465(4) Uani 1 1 d .
H3 H 0.2132 0.6868 1.1933 0.056 Uiso 1 1 calc R
C4 C 0.2159(2) 0.80909(10) 1.10928(15) 0.0417(4) Uani 1 1 d .
H4 H 0.0927 0.8094 1.0547 0.050 Uiso 1 1 calc R
C5 C 0.3282(2) 0.88227(9) 1.10815(14) 0.0363(4) Uani 1 1 d .
C6 C 0.2628(2) 0.96683(10) 1.02350(16) 0.0414(4) Uani 1 1 d .
C7 C -0.0515(2) 1.00225(11) 0.69615(16) 0.0476(4) Uani 1 1 d .
H7 H -0.0819 0.9412 0.6772 0.057 Uiso 1 1 calc R
C8 C -0.1377(2) 1.07050(11) 0.59118(15) 0.0402(4) Uani 1 1 d .
C9 C -0.2704(2) 1.04322(11) 0.46950(17) 0.0518(5) Uani 1 1 d .
H9 H -0.3033 0.9821 0.4549 0.062 Uiso 1 1 calc R
C10 C -0.3529(2) 1.10719(13) 0.37071(17) 0.0554(5) Uani 1 1 d .
H10 H -0.4397 1.0872 0.2891 0.066 Uiso 1 1 calc R
C11 C -0.1886(3) 1.22150(12) 0.50220(18) 0.0525(5) Uani 1 1 d .
H11 H -0.1606 1.2833 0.5144 0.063 Uiso 1 1 calc R
C12 C -0.0960(2) 1.16256(11) 0.60627(15) 0.0425(4) Uani 1 1 d .
H12 H -0.0068 1.1842 0.6855 0.051 Uiso 1 1 calc R
N1 N 0.46470(18) 0.73002(9) 1.27341(14) 0.0456(4) Uani 1 1 d .
N2 N 0.13230(18) 0.95131(8) 0.89958(13) 0.0444(4) Uani 1 1 d .
H5 H 0.0929 0.8969 0.8759 0.053 Uiso 1 1 calc R
N3 N 0.06338(18) 1.02354(8) 0.81208(13) 0.0418(3) Uani 1 1 d .
N4 N -0.3163(2) 1.19551(11) 0.38461(14) 0.0564(4) Uani 1 1 d .
O1 O 0.32471(18) 1.04147(8) 1.06409(12) 0.0645(4) Uani 1 1 d .

loop_
_atom_site_aniso_label
_atom_site_aniso_U_11
_atom_site_aniso_U_22
_atom_site_aniso_U_33
_atom_site_aniso_U_23
_atom_site_aniso_U_13
_atom_site_aniso_U_12
C1 0.0448(9) 0.0392(9) 0.0397(8) 0.0039(7) 0.0003(7) -0.0054(7)
C2 0.0399(9) 0.0492(10) 0.0435(9) 0.0057(8) -0.0022(7) 0.0026(8)
C3 0.0496(10) 0.0361(8) 0.0473(9) 0.0045(7) 0.0069(8) -0.0044(7)
C4 0.0392(8) 0.0386(8) 0.0379(8) 0.0011(7) -0.0002(7) -0.0009(7)
C5 0.0446(9) 0.0314(8) 0.0267(7) -0.0003(6) 0.0032(6) 0.0011(6)
C6 0.0473(9) 0.0336(8) 0.0344(8) 0.0008(6) 0.0012(7) -0.0012(7)
C7 0.0562(10) 0.0339(8) 0.0392(8) 0.0021(7) -0.0028(7) -0.0006(7)
C8 0.0416(9) 0.0388(8) 0.0329(7) 0.0006(6) 0.0023(7) 0.0026(7)
C9 0.0559(11) 0.0415(9) 0.0423(9) -0.0025(7) -0.0050(8) 0.0000(8)
C10 0.0536(11) 0.0578(11) 0.0385(9) -0.0028(8) -0.0070(8) 0.0088(9)
C11 0.0647(11) 0.0377(9) 0.0483(10) 0.0050(8) 0.0091(9) 0.0014(8)
C12 0.0448(9) 0.0406(8) 0.0356(8) 0.0005(7) 0.0045(7) -0.0016(7)
N1 0.0494(8) 0.0381(7) 0.0420(7) 0.0073(6) 0.0053(6) 0.0041(6)
N2 0.0546(9) 0.0303(7) 0.0349(7) 0.0034(5) -0.0034(6) 0.0003(6)
N3 0.0464(8) 0.0352(7) 0.0346(7) 0.0056(5) 0.0009(6) 0.0029(6)
N4 0.0632(10) 0.0508(9) 0.0438(8) 0.0077(7) 0.0022(7) 0.0124(7)
O1 0.0820(10) 0.0346(7) 0.0507(7) 0.0022(5) -0.0139(6) -0.0098(6)

loop_
_atom_type_symbol
_atom_type_description
_atom_type_scat_dispersion_real
_atom_type_scat_dispersion_imag
_atom_type_scat_source
C C 0.0033 0.0016 'International Tables Vol C Tables 4.2.6.8 and 6.1.1.4'
H H 0.0000 0.0000 'International Tables Vol C Tables 4.2.6.8 and 6.1.1.4'
N N 0.0061 0.0033 'International Tables Vol C Tables 4.2.6.8 and 6.1.1.4'
O O 0.0106 0.0060 'International Tables Vol C Tables 4.2.6.8 and 6.1.1.4'

loop_
_geom_angle_atom_site_label_1
_geom_angle_atom_site_label_2
_geom_angle_atom_site_label_3
_geom_angle
C2 C1 C5 118.96(15)
N1 C2 C1 123.94(15)
N1 C3 C4 124.20(15)
C3 C4 C5 118.61(14)
C4 C5 C1 117.88(13)
C4 C5 C6 123.63(14)
C1 C5 C6 118.46(14)
O1 C6 N2 124.11(14)
O1 C6 C5 121.87(14)
N2 C6 C5 114.02(13)
N3 C7 C8 122.10(15)
C12 C8 C9 117.22(14)
C12 C8 C7 123.59(14)
C9 C8 C7 119.18(15)
C10 C9 C8 119.45(16)
N4 C10 C9 123.96(16)
N4 C11 C12 124.08(16)
C11 C12 C8 118.91(15)
C2 N1 C3 116.39(13)
C6 N2 N3 119.32(12)
C7 N3 N2 115.00(13)
C10 N4 C11 116.36(15)

loop_
_geom_bond_atom_site_label_1
_geom_bond_atom_site_label_2
_geom_bond_distance
C1 C2 1.378(2)
C1 C5 1.382(2)
C2 N1 1.327(2)
C3 N1 1.330(2)
C3 C4 1.379(2)
C4 C5 1.381(2)
C5 C6 1.502(2)
C6 O1 1.2117(18)
C6 N2 1.355(2)
C7 N3 1.265(2)
C7 C8 1.460(2)
C8 C12 1.385(2)
C8 C9 1.387(2)
C9 C10 1.373(2)
C10 N4 1.323(2)
C11 N4 1.337(2)
C11 C12 1.376(2)
N2 N3 1.3765(17)

loop_
_cod_related_entry_id
_cod_related_entry_database
_cod_related_entry_code
1 ChemSpider 4580075
